data_7120663
loop_
_publ_author_name
'Cummins, Christopher'
'Transue, Wesley J.'
'Joost, Maximilian'

_publ_section_title
;
 Terminal tungsten pnictide complex formation through pnictaethynolate
 decarbonylation
;
_journal_name_full 'Chem. Commun.'
_journal_paper_doi 10.1039/C7CC06841G
_journal_year 2017
_chemical_formula_sum 'C72 H120 N2 O6 W'
_chemical_formula_weight 1293.54
_chemical_properties_physical Air-sensitive,Moisture-sensitive,Oxygen-sensitive
_space_group_crystal_system monoclinic
_space_group_IT_number 14
_space_group_name_Hall '-P 2ybc'
_space_group_name_H-M_alt 'P 1 21/c 1'
_symmetry_space_group_name_Hall '-P 2ybc'
_symmetry_space_group_name_H-M 'P 1 21/c 1'
_atom_sites_solution_hydrogens geom
_atom_sites_solution_primary direct
_atom_sites_solution_secondary difmap
_audit_creation_method SHELXL-2014/7
_audit_update_record
;
2017-08-21 deposited with the CCDC.
2017-09-11 downloaded from the CCDC.
;
_cell_angle_alpha 90
_cell_angle_beta 95.713(2)
_cell_angle_gamma 90
_cell_formula_units_Z 4
_cell_length_a 18.4968(9)
_cell_length_b 19.2772(10)
_cell_length_c 19.4013(10)
_cell_measurement_reflns_used 9721
_cell_measurement_temperature 100(2)
_cell_measurement_theta_max 31.50
_cell_measurement_theta_min 2.48
_cell_volume 6883.5(6)
_computing_cell_refinement 'SAINT 7.46A (Bruker-AXS, 2011)'
_computing_data_collection 'APEX2 v2011.4.0 (Bruker-AXS, 2011)'
_computing_data_reduction 'SAINT 7.46A (Bruker-AXS, 2011)'
_computing_molecular_graphics 'Bruker SHELXTL'
_computing_publication_material 'Bruker SHELXTL'
_computing_structure_refinement 'SHELXL-2014/7 (Sheldrick, 2014)'
_computing_structure_solution 'SHELXS-97 (Sheldrick, 2008)'
_diffrn_ambient_temperature 100(2)
_diffrn_detector_area_resol_mean 8.3
_diffrn_measured_fraction_theta_full 1.000
_diffrn_measured_fraction_theta_max 0.998
_diffrn_measurement_device_type 'Bruker Smart APEX2 CCD'
_diffrn_measurement_method '\f and \w scans'
_diffrn_radiation_type MoK\a
_diffrn_radiation_wavelength 0.71073
_diffrn_reflns_av_R_equivalents 0.0712
_diffrn_reflns_av_unetI/netI 0.0358
_diffrn_reflns_Laue_measured_fraction_full 1.000
_diffrn_reflns_Laue_measured_fraction_max 0.998
_diffrn_reflns_limit_h_max 30
_diffrn_reflns_limit_h_min -30
_diffrn_reflns_limit_k_max 32
_diffrn_reflns_limit_k_min -32
_diffrn_reflns_limit_l_max 32
_diffrn_reflns_limit_l_min -32
_diffrn_reflns_number 434854
_diffrn_reflns_point_group_measured_fraction_full 1.000
_diffrn_reflns_point_group_measured_fraction_max 0.998
_diffrn_reflns_theta_full 25.242
_diffrn_reflns_theta_max 36.472
_diffrn_reflns_theta_min 1.106
_diffrn_source 'I\mS micro-focus sealed tube, multilayer optics'
_exptl_absorpt_coefficient_mu 1.728
_exptl_absorpt_correction_type multi-scan
_exptl_absorpt_process_details 'SADABS (Sheldrick, 2009)'
_exptl_crystal_colour blue
_exptl_crystal_density_diffrn 1.248
_exptl_crystal_density_method 'not measured'
_exptl_crystal_description block
_exptl_crystal_F_000 2752
_exptl_crystal_recrystallization_method 'Re-crystallisation from solvent: THF/pentane'
_exptl_crystal_size_max 0.200
_exptl_crystal_size_mid 0.120
_exptl_crystal_size_min 0.120
_exptl_transmission_factor_max 0.6965
_exptl_transmission_factor_min 0.6231
_refine_diff_density_max 3.249
_refine_diff_density_min -2.354
_refine_diff_density_rms 0.097
_refine_ls_extinction_method none
_refine_ls_goodness_of_fit_ref 1.024
_refine_ls_hydrogen_treatment constr
_refine_ls_matrix_type full
_refine_ls_number_parameters 788
_refine_ls_number_reflns 33687
_refine_ls_number_restraints 408
_refine_ls_restrained_S_all 1.019
_refine_ls_R_factor_all 0.0451
_refine_ls_R_factor_gt 0.0292
_refine_ls_shift/su_max 0.006
_refine_ls_shift/su_mean 0.000
_refine_ls_structure_factor_coef Fsqd
_refine_ls_weighting_details 'w=1/[\s^2^(Fo^2^)+(0.0260P)^2^+4.1277P] where P=(Fo^2^+2Fc^2^)/3'
_refine_ls_weighting_scheme calc
_refine_ls_wR_factor_gt 0.0626
_refine_ls_wR_factor_ref 0.0677
_reflns_Friedel_coverage 0.000
_reflns_number_gt 26646
_reflns_number_total 33687
_reflns_threshold_expression 'I > 2\s(I)'
_cod_data_source_file c7cc06841g3.cif
_cod_data_source_block X8_17131
_cod_database_code 7120663
_shelx_shelxl_version_number 2014/7
_shelx_space_group_comment
; 
The symmetry employed for this shelxl refinement is uniquely defined 
by the following loop, which should always be used as a source of 
symmetry information in preference to the above space-group names. 
They are only intended as comments. 
;
_shelx_estimated_absorpt_t_min 0.724
_shelx_estimated_absorpt_t_max 0.819

loop_
_space_group_symop_operation_xyz
'x, y, z'
'-x, y+1/2, -z+1/2'
'-x, -y, -z'
'x, -y-1/2, z-1/2'

loop_
_atom_site_label
_atom_site_type_symbol
_atom_site_fract_x
_atom_site_fract_y
_atom_site_fract_z
_atom_site_U_iso_or_equiv
_atom_site_adp_type
_atom_site_occupancy
_atom_site_site_symmetry_order
_atom_site_calc_flag
_atom_site_refinement_flags_posn
_atom_site_refinement_flags_adp
_atom_site_refinement_flags_occupancy
_atom_site_disorder_assembly
_atom_site_disorder_group
W1 W 0.23967(2) 0.57923(2) 0.23073(2) 0.01166(1) Uani 1 1 d . . . . .
N1 N 0.25322(7) 0.57931(7) 0.14667(7) 0.0174(2) Uani 1 1 d . . . . .
O1 O 0.13428(5) 0.58829(5) 0.23083(5) 0.01359(17) Uani 1 1 d . . . . .
C11 C 0.07468(7) 0.56174(7) 0.19358(7) 0.0137(2) Uani 1 1 d . . . . .
C12 C 0.05042(8) 0.58855(7) 0.12766(8) 0.0168(2) Uani 1 1 d . . . . .
C13 C -0.01056(9) 0.55823(9) 0.09180(8) 0.0214(3) Uani 1 1 d . . . . .
H13 H -0.0270 0.5749 0.0469 0.026 Uiso 1 1 calc R U . . .
C14 C -0.04799(9) 0.50455(9) 0.11967(9) 0.0227(3) Uani 1 1 d . . . . .
H14 H -0.0889 0.4842 0.0939 0.027 Uiso 1 1 calc R U . . .
C15 C -0.02497(8) 0.48089(8) 0.18573(8) 0.0198(3) Uani 1 1 d . . . . .
H15 H -0.0513 0.4449 0.2054 0.024 Uiso 1 1 calc R U . . .
C16 C 0.03618(8) 0.50884(7) 0.22396(7) 0.0151(2) Uani 1 1 d . . . . .
C17 C 0.08737(8) 0.64890(8) 0.09591(8) 0.0189(3) Uani 1 1 d . . . . .
H17 H 0.1271 0.6657 0.1306 0.023 Uiso 1 1 calc R U . . .
C171 C 0.03443(10) 0.70958(9) 0.07896(9) 0.0247(3) Uani 1 1 d . . . . .
H17A H -0.0037 0.6951 0.0432 0.037 Uiso 1 1 calc R U . . .
H17B H 0.0609 0.7491 0.0621 0.037 Uiso 1 1 calc R U . . .
H17C H 0.0124 0.7231 0.1208 0.037 Uiso 1 1 calc R U . . .
C172 C 0.12161(10) 0.62789(10) 0.03061(9) 0.0265(3) Uani 1 1 d . . . . .
H17D H 0.1560 0.5898 0.0415 0.040 Uiso 1 1 calc R U . . .
H17E H 0.1474 0.6677 0.0133 0.040 Uiso 1 1 calc R U . . .
H17F H 0.0835 0.6127 -0.0049 0.040 Uiso 1 1 calc R U . . .
C18 C 0.05839(8) 0.48417(8) 0.29722(8) 0.0170(2) Uani 1 1 d . . . . .
H18 H 0.1024 0.5110 0.3155 0.020 Uiso 1 1 calc R U . . .
C181 C 0.07808(9) 0.40711(8) 0.30060(9) 0.0228(3) Uani 1 1 d . . . . .
H18A H 0.0365 0.3797 0.2807 0.034 Uiso 1 1 calc R U . . .
H18B H 0.0905 0.3935 0.3490 0.034 Uiso 1 1 calc R U . . .
H18C H 0.1198 0.3988 0.2743 0.034 Uiso 1 1 calc R U . . .
C182 C -0.00212(9) 0.50030(10) 0.34323(9) 0.0246(3) Uani 1 1 d . . . . .
H18D H -0.0123 0.5502 0.3418 0.037 Uiso 1 1 calc R U . . .
H18E H 0.0134 0.4863 0.3910 0.037 Uiso 1 1 calc R U . . .
H18F H -0.0461 0.4747 0.3263 0.037 Uiso 1 1 calc R U . . .
O2 O 0.22768(6) 0.48028(5) 0.25250(5) 0.01446(18) Uani 1 1 d . . . . .
C21 C 0.25945(8) 0.42183(7) 0.23053(7) 0.0142(2) Uani 1 1 d . . . . .
C22 C 0.23538(8) 0.39128(7) 0.16648(8) 0.0155(2) Uani 1 1 d . . . . .
C23 C 0.27214(9) 0.33276(8) 0.14614(8) 0.0193(3) Uani 1 1 d . . . . .
H23 H 0.2569 0.3117 0.1029 0.023 Uiso 1 1 calc R U . . .
C24 C 0.33016(9) 0.30460(8) 0.18723(9) 0.0218(3) Uani 1 1 d . . . . .
H24 H 0.3555 0.2657 0.1715 0.026 Uiso 1 1 calc R U . . .
C25 C 0.35103(9) 0.33354(8) 0.25156(8) 0.0197(3) Uani 1 1 d . . . . .
H25 H 0.3902 0.3135 0.2802 0.024 Uiso 1 1 calc R U . . .
C26 C 0.31554(8) 0.39155(7) 0.27492(8) 0.0162(2) Uani 1 1 d . . . . .
C27 C 0.17136(8) 0.41896(8) 0.11967(8) 0.0191(3) Uani 1 1 d . . . . .
H27 H 0.1519 0.4605 0.1426 0.023 Uiso 1 1 calc R U . . .
C271 C 0.11042(9) 0.36483(10) 0.10923(10) 0.0275(3) Uani 1 1 d . . . . .
H27A H 0.1270 0.3252 0.0833 0.041 Uiso 1 1 calc R U . . .
H27B H 0.0677 0.3857 0.0832 0.041 Uiso 1 1 calc R U . . .
H27C H 0.0976 0.3490 0.1545 0.041 Uiso 1 1 calc R U . . .
C272 C 0.19433(10) 0.44169(9) 0.04947(9) 0.0257(3) Uani 1 1 d . . . . .
H27D H 0.2321 0.4773 0.0566 0.039 Uiso 1 1 calc R U . . .
H27E H 0.1522 0.4606 0.0210 0.039 Uiso 1 1 calc R U . . .
H27F H 0.2134 0.4016 0.0260 0.039 Uiso 1 1 calc R U . . .
C28 C 0.33428(9) 0.42091(8) 0.34702(8) 0.0194(3) Uani 1 1 d . . . . .
H28 H 0.3296 0.4725 0.3437 0.023 Uiso 1 1 calc R U . . .
C281 C 0.41167(10) 0.40468(11) 0.37802(10) 0.0295(4) Uani 1 1 d . . . . .
H28A H 0.4162 0.3548 0.3874 0.044 Uiso 1 1 calc R U . . .
H28B H 0.4223 0.4305 0.4213 0.044 Uiso 1 1 calc R U . . .
H28C H 0.4461 0.4182 0.3452 0.044 Uiso 1 1 calc R U . . .
C282 C 0.27914(10) 0.39534(10) 0.39525(9) 0.0249(3) Uani 1 1 d . . . . .
H28D H 0.2300 0.4087 0.3762 0.037 Uiso 1 1 calc R U . . .
H28E H 0.2900 0.4163 0.4411 0.037 Uiso 1 1 calc R U . . .
H28F H 0.2821 0.3447 0.3993 0.037 Uiso 1 1 calc R U . . .
O3 O 0.33767(5) 0.57191(5) 0.27944(5) 0.01409(18) Uani 1 1 d . . . . .
C31 C 0.40152(7) 0.60324(7) 0.26945(7) 0.0140(2) Uani 1 1 d . . . . .
C32 C 0.44306(7) 0.58054(7) 0.21676(7) 0.0153(2) Uani 1 1 d . . . . .
C33 C 0.50607(8) 0.61691(8) 0.20670(8) 0.0182(3) Uani 1 1 d . . . . .
H33 H 0.5339 0.6032 0.1704 0.022 Uiso 1 1 calc R U . . .
C34 C 0.52937(8) 0.67273(8) 0.24837(9) 0.0207(3) Uani 1 1 d . . . . .
H34 H 0.5722 0.6974 0.2401 0.025 Uiso 1 1 calc R U . . .
C35 C 0.48964(8) 0.69208(8) 0.30199(9) 0.0210(3) Uani 1 1 d . . . . .
H35 H 0.5064 0.7293 0.3314 0.025 Uiso 1 1 calc R U . . .
C36 C 0.42575(8) 0.65826(8) 0.31379(8) 0.0170(3) Uani 1 1 d . . . . .
C37 C 0.42297(8) 0.51732(8) 0.17253(8) 0.0181(3) Uani 1 1 d . . . . .
H37 H 0.3766 0.4981 0.1871 0.022 Uiso 1 1 calc R U . . .
C371 C 0.48155(10) 0.46100(9) 0.18477(10) 0.0262(3) Uani 1 1 d . . . . .
H37A H 0.5271 0.4778 0.1691 0.039 Uiso 1 1 calc R U . . .
H37B H 0.4658 0.4192 0.1588 0.039 Uiso 1 1 calc R U . . .
H37C H 0.4891 0.4501 0.2343 0.039 Uiso 1 1 calc R U . . .
C372 C 0.41017(10) 0.53530(10) 0.09539(9) 0.0251(3) Uani 1 1 d . . . . .
H37D H 0.3719 0.5705 0.0883 0.038 Uiso 1 1 calc R U . . .
H37E H 0.3953 0.4935 0.0690 0.038 Uiso 1 1 calc R U . . .
H37F H 0.4552 0.5535 0.0796 0.038 Uiso 1 1 calc R U . . .
C38 C 0.38451(9) 0.67876(9) 0.37443(9) 0.0216(3) Uani 1 1 d . . . . .
H38 H 0.3370 0.6536 0.3693 0.026 Uiso 1 1 calc R U . . .
C381 C 0.36802(12) 0.75607(10) 0.37622(11) 0.0350(4) Uani 1 1 d . . . . .
H38A H 0.4136 0.7821 0.3834 0.053 Uiso 1 1 calc R U . . .
H38B H 0.3383 0.7658 0.4142 0.053 Uiso 1 1 calc R U . . .
H38C H 0.3414 0.7700 0.3322 0.053 Uiso 1 1 calc R U . . .
C382 C 0.42563(11) 0.65549(12) 0.44255(10) 0.0350(4) Uani 1 1 d . . . . .
H38D H 0.4298 0.6048 0.4430 0.052 Uiso 1 1 calc R U . . .
H38E H 0.3992 0.6706 0.4813 0.052 Uiso 1 1 calc R U . . .
H38F H 0.4743 0.6762 0.4471 0.052 Uiso 1 1 calc R U . . .
O4 O 0.24445(6) 0.67759(5) 0.25773(5) 0.01458(18) Uani 1 1 d . . . . .
C41 C 0.21739(8) 0.73614(7) 0.22606(7) 0.0146(2) Uani 1 1 d . . . . .
C42 C 0.25543(8) 0.76999(7) 0.17614(8) 0.0176(3) Uani 1 1 d . . . . .
C43 C 0.22429(9) 0.82921(8) 0.14422(8) 0.0210(3) Uani 1 1 d . . . . .
H43 H 0.2489 0.8522 0.1101 0.025 Uiso 1 1 calc R U . . .
C44 C 0.15879(9) 0.85528(8) 0.16087(8) 0.0211(3) Uani 1 1 d . . . . .
H44 H 0.1379 0.8949 0.1375 0.025 Uiso 1 1 calc R U . . .
C45 C 0.12373(9) 0.82319(8) 0.21196(8) 0.0193(3) Uani 1 1 d . . . . .
H45 H 0.0792 0.8419 0.2242 0.023 Uiso 1 1 calc R U . . .
C46 C 0.15223(8) 0.76411(7) 0.24579(7) 0.0157(2) Uani 1 1 d . . . . .
C47 C 0.32800(9) 0.74453(8) 0.15653(9) 0.0239(3) Uani 1 1 d . . . . .
H47 H 0.3425 0.7032 0.1859 0.029 Uiso 1 1 calc R U . . .
C471 C 0.38679(10) 0.80012(10) 0.17083(12) 0.0354(4) Uani 1 1 d . . . . .
H47A H 0.3748 0.8404 0.1411 0.053 Uiso 1 1 calc R U . . .
H47B H 0.4339 0.7812 0.1610 0.053 Uiso 1 1 calc R U . . .
H47C H 0.3893 0.8142 0.2195 0.053 Uiso 1 1 calc R U . . .
C472 C 0.32323(12) 0.72191(10) 0.08063(10) 0.0332(4) Uani 1 1 d . . . . .
H47D H 0.2873 0.6847 0.0727 0.050 Uiso 1 1 calc R U . . .
H47E H 0.3708 0.7051 0.0698 0.050 Uiso 1 1 calc R U . . .
H47F H 0.3086 0.7615 0.0508 0.050 Uiso 1 1 calc R U . . .
C48 C 0.11428(8) 0.73220(8) 0.30395(8) 0.0175(3) Uani 1 1 d . . . . .
H48 H 0.1383 0.6868 0.3162 0.021 Uiso 1 1 calc R U . . .
C481 C 0.03351(9) 0.71811(9) 0.28381(9) 0.0237(3) Uani 1 1 d . . . . .
H48A H 0.0082 0.7621 0.2732 0.035 Uiso 1 1 calc R U . . .
H48B H 0.0127 0.6953 0.3224 0.035 Uiso 1 1 calc R U . . .
H48C H 0.0279 0.6880 0.2430 0.035 Uiso 1 1 calc R U . . .
C482 C 0.12380(11) 0.77834(9) 0.36824(9) 0.0267(3) Uani 1 1 d . . . . .
H48D H 0.1757 0.7849 0.3824 0.040 Uiso 1 1 calc R U . . .
H48E H 0.1008 0.7562 0.4060 0.040 Uiso 1 1 calc R U . . .
H48F H 0.1010 0.8235 0.3576 0.040 Uiso 1 1 calc R U . . .
N2A N 0.76162(7) 0.58101(7) 0.28662(8) 0.0209(2) Uani 1 1 d D U . . .
C11A C 0.80957(9) 0.58542(8) 0.35499(9) 0.0232(3) Uani 1 1 d D U . . .
H11A H 0.8014 0.5434 0.3825 0.028 Uiso 1 1 calc R U . . .
H11B H 0.8610 0.5851 0.3450 0.028 Uiso 1 1 calc R U . . .
C12A C 0.79706(11) 0.64879(11) 0.39872(11) 0.0354(4) Uani 1 1 d D U . . .
H12A H 0.7452 0.6510 0.4072 0.042 Uiso 1 1 calc R U . . .
H12B H 0.8086 0.6912 0.3731 0.042 Uiso 1 1 calc R U . . .
C13A C 0.84397(11) 0.64662(11) 0.46783(11) 0.0346(4) Uani 1 1 d D U . . .
H13A H 0.8291 0.6852 0.4970 0.041 Uiso 1 1 calc R U . . .
H13B H 0.8339 0.6027 0.4916 0.041 Uiso 1 1 calc R U . . .
C14A C 0.92456(12) 0.65178(13) 0.46329(12) 0.0412(5) Uani 1 1 d D U . . .
H14A H 0.9414 0.6102 0.4407 0.062 Uiso 1 1 calc R U . . .
H14B H 0.9497 0.6557 0.5100 0.062 Uiso 1 1 calc R U . . .
H14C H 0.9350 0.6929 0.4362 0.062 Uiso 1 1 calc R U . . .
C21A C 0.76939(9) 0.64548(8) 0.24301(10) 0.0233(3) Uani 1 1 d D U . . .
H21A H 0.7415 0.6384 0.1973 0.028 Uiso 1 1 calc R U . . .
H21B H 0.7472 0.6851 0.2656 0.028 Uiso 1 1 calc R U . . .
C22A C 0.84681(10) 0.66465(9) 0.23150(10) 0.0286(4) Uani 1 1 d D U . . .
H22A H 0.8725 0.6234 0.2158 0.034 Uiso 1 1 calc R U . . .
H22B H 0.8730 0.6810 0.2755 0.034 Uiso 1 1 calc R U . . .
C23A C 0.84601(12) 0.72195(10) 0.17671(12) 0.0380(5) Uani 1 1 d D U . . .
H23A H 0.8107 0.7581 0.1871 0.046 Uiso 1 1 calc R U . . .
H23B H 0.8946 0.7438 0.1791 0.046 Uiso 1 1 calc R U . . .
C24A C 0.82607(13) 0.69482(14) 0.10411(13) 0.0467(6) Uani 1 1 d D U . . .
H24A H 0.8607 0.6588 0.0937 0.070 Uiso 1 1 calc R U . . .
H24B H 0.8276 0.7329 0.0708 0.070 Uiso 1 1 calc R U . . .
H24C H 0.7770 0.6752 0.1008 0.070 Uiso 1 1 calc R U . . .
C31A C 0.78424(9) 0.51680(8) 0.24902(9) 0.0230(3) Uani 1 1 d D U . . .
H31A H 0.7773 0.4758 0.2784 0.028 Uiso 1 1 calc R U . . .
H31B H 0.8368 0.5203 0.2436 0.028 Uiso 1 1 calc R U . . .
C32A C 0.74358(10) 0.50450(9) 0.17805(10) 0.0271(3) Uani 1 1 d D U . . .
H32A H 0.7590 0.5392 0.1449 0.033 Uiso 1 1 calc R U . . .
H32B H 0.6908 0.5103 0.1809 0.033 Uiso 1 1 calc R U . . .
C33A C 0.75837(10) 0.43193(8) 0.15201(10) 0.0258(3) Uani 1 1 d D U . . .
H33A H 0.7411 0.3973 0.1842 0.031 Uiso 1 1 calc R U . . .
H33B H 0.8114 0.4255 0.1512 0.031 Uiso 1 1 calc R U . . .
C34A C 0.72061(12) 0.41981(10) 0.07967(10) 0.0319(4) Uani 1 1 d D U . . .
H34A H 0.6680 0.4242 0.0807 0.048 Uiso 1 1 calc R U . . .
H34B H 0.7321 0.3731 0.0640 0.048 Uiso 1 1 calc R U . . .
H34C H 0.7374 0.4543 0.0477 0.048 Uiso 1 1 calc R U . . .
C41A C 0.6817(2) 0.5730(2) 0.2965(3) 0.0211(8) Uani 0.739(5) 1 d D U P A 1
H41A H 0.6531 0.5783 0.2509 0.025 Uiso 0.739(5) 1 calc R U P A 1
H41B H 0.6675 0.6112 0.3265 0.025 Uiso 0.739(5) 1 calc R U P A 1
C42A C 0.66132(13) 0.50431(14) 0.32816(15) 0.0237(5) Uani 0.739(5) 1 d D U P A 1
H42A H 0.7002 0.4900 0.3641 0.028 Uiso 0.739(5) 1 calc R U P A 1
H42B H 0.6566 0.4681 0.2918 0.028 Uiso 0.739(5) 1 calc R U P A 1
C43A C 0.58968(13) 0.51100(16) 0.36051(13) 0.0274(6) Uani 0.739(5) 1 d D U P A 1
H43A H 0.5534 0.5335 0.3267 0.033 Uiso 0.739(5) 1 calc R U P A 1
H43B H 0.5715 0.4640 0.3700 0.033 Uiso 0.739(5) 1 calc R U P A 1
C44A C 0.59591(16) 0.5526(2) 0.42732(15) 0.0426(8) Uani 0.739(5) 1 d D U P A 1
H44A H 0.6352 0.5336 0.4594 0.064 Uiso 0.739(5) 1 calc R U P A 1
H44B H 0.5500 0.5498 0.4484 0.064 Uiso 0.739(5) 1 calc R U P A 1
H44C H 0.6065 0.6011 0.4172 0.064 Uiso 0.739(5) 1 calc R U P A 1
C45A C 0.6838(7) 0.5860(6) 0.3078(8) 0.023(2) Uani 0.261(5) 1 d D U P A 2
H45A H 0.6788 0.6308 0.3320 0.028 Uiso 0.261(5) 1 calc R U P A 2
H45B H 0.6496 0.5870 0.2652 0.028 Uiso 0.261(5) 1 calc R U P A 2
C46A C 0.6608(3) 0.5281(4) 0.3542(5) 0.0255(15) Uani 0.261(5) 1 d D U P A 2
H46A H 0.6987 0.5214 0.3934 0.031 Uiso 0.261(5) 1 calc R U P A 2
H46B H 0.6560 0.4843 0.3275 0.031 Uiso 0.261(5) 1 calc R U P A 2
C47A C 0.5884(3) 0.5452(4) 0.3822(4) 0.0232(14) Uani 0.261(5) 1 d D U P A 2
H47G H 0.5913 0.5922 0.4028 0.028 Uiso 0.261(5) 1 calc R U P A 2
H47H H 0.5495 0.5456 0.3433 0.028 Uiso 0.261(5) 1 calc R U P A 2
C48A C 0.5687(4) 0.4937(4) 0.4363(4) 0.0265(15) Uani 0.261(5) 1 d D U P A 2
H48G H 0.5653 0.4471 0.4161 0.040 Uiso 0.261(5) 1 calc R U P A 2
H48H H 0.5218 0.5065 0.4522 0.040 Uiso 0.261(5) 1 calc R U P A 2
H48I H 0.6062 0.4942 0.4757 0.040 Uiso 0.261(5) 1 calc R U P A 2
O1B O 0.63981(7) 0.63903(6) 0.10463(6) 0.0247(2) Uani 1 1 d D . . . .
C2B C 0.62054(11) 0.71026(9) 0.09386(10) 0.0283(3) Uani 1 1 d D . . . .
H2B1 H 0.6565 0.7408 0.1201 0.034 Uiso 1 1 calc R U . . .
H2B2 H 0.5720 0.7196 0.1091 0.034 Uiso 1 1 calc R U . . .
C3B C 0.62023(13) 0.72232(10) 0.01691(10) 0.0343(4) Uani 1 1 d D . . . .
H3B1 H 0.6699 0.7305 0.0037 0.041 Uiso 1 1 calc R U . . .
H3B2 H 0.5886 0.7618 0.0011 0.041 Uiso 1 1 calc R U . . .
C4B C 0.58935(13) 0.65343(11) -0.01156(10) 0.0375(4) Uani 1 1 d D . . . .
H4B1 H 0.5356 0.6531 -0.0143 0.045 Uiso 1 1 calc R U . . .
H4B2 H 0.6048 0.6437 -0.0580 0.045 Uiso 1 1 calc R U . . .
C5B C 0.62182(10) 0.60179(10) 0.04120(9) 0.0276(3) Uani 1 1 d D . . . .
H5B1 H 0.5864 0.5645 0.0481 0.033 Uiso 1 1 calc R U . . .
H5B2 H 0.6660 0.5805 0.0253 0.033 Uiso 1 1 calc R U . . .
O1C O 0.78882(8) 0.46696(7) 0.48011(7) 0.0321(3) Uani 1 1 d D . . . .
C2C C 0.74351(11) 0.42699(10) 0.52045(10) 0.0320(4) Uani 1 1 d D . . . .
H2C1 H 0.7021 0.4073 0.4905 0.038 Uiso 1 1 calc R U . . .
H2C2 H 0.7242 0.4564 0.5563 0.038 Uiso 1 1 calc R U . . .
C3C C 0.79060(13) 0.36924(16) 0.55412(16) 0.0597(8) Uani 1 1 d D . . . .
H3C1 H 0.7854 0.3666 0.6043 0.072 Uiso 1 1 calc R U . . .
H3C2 H 0.7769 0.3239 0.5327 0.072 Uiso 1 1 calc R U . . .
C4C C 0.86722(11) 0.38822(11) 0.54181(11) 0.0334(4) Uani 1 1 d D . . . .
H4C1 H 0.8861 0.3568 0.5074 0.040 Uiso 1 1 calc R U . . .
H4C2 H 0.8999 0.3862 0.5854 0.040 Uiso 1 1 calc R U . . .
C5C C 0.86026(11) 0.46177(11) 0.51445(11) 0.0336(4) Uani 1 1 d D . . . .
H5C1 H 0.8672 0.4956 0.5530 0.040 Uiso 1 1 calc R U . . .
H5C2 H 0.8970 0.4709 0.4817 0.040 Uiso 1 1 calc R U . . .

loop_
_atom_site_aniso_label
_atom_site_aniso_U_11
_atom_site_aniso_U_22
_atom_site_aniso_U_33
_atom_site_aniso_U_23
_atom_site_aniso_U_13
_atom_site_aniso_U_12
W1 0.01001(2) 0.00991(2) 0.01502(2) 0.00045(2) 0.00105(2) -0.00033(2)
N1 0.0166(5) 0.0177(5) 0.0181(5) 0.0011(4) 0.0023(4) 0.0008(4)
O1 0.0109(4) 0.0133(4) 0.0163(4) -0.0007(3) -0.0003(3) -0.0006(3)
C11 0.0116(5) 0.0126(5) 0.0164(6) -0.0013(4) -0.0005(4) 0.0006(4)
C12 0.0161(6) 0.0165(6) 0.0173(6) 0.0002(5) -0.0003(5) 0.0005(5)
C13 0.0209(7) 0.0226(7) 0.0195(7) 0.0012(5) -0.0051(5) -0.0021(6)
C14 0.0192(7) 0.0243(7) 0.0230(7) -0.0015(6) -0.0054(6) -0.0056(6)
C15 0.0160(6) 0.0180(6) 0.0248(7) 0.0001(5) -0.0005(5) -0.0038(5)
C16 0.0127(6) 0.0150(6) 0.0173(6) -0.0009(5) 0.0001(5) -0.0005(4)
C17 0.0187(7) 0.0193(6) 0.0182(6) 0.0034(5) -0.0009(5) -0.0015(5)
C171 0.0252(8) 0.0201(7) 0.0279(8) 0.0052(6) -0.0012(6) 0.0020(6)
C172 0.0279(8) 0.0303(8) 0.0216(7) 0.0066(6) 0.0047(6) 0.0031(7)
C18 0.0146(6) 0.0179(6) 0.0184(6) 0.0025(5) 0.0012(5) -0.0020(5)
C181 0.0174(7) 0.0196(7) 0.0310(8) 0.0072(6) 0.0000(6) -0.0016(5)
C182 0.0191(7) 0.0322(8) 0.0229(7) 0.0010(6) 0.0046(6) -0.0008(6)
O2 0.0148(4) 0.0107(4) 0.0180(5) 0.0000(3) 0.0024(4) 0.0003(3)
C21 0.0127(5) 0.0113(5) 0.0188(6) 0.0014(5) 0.0033(4) -0.0010(4)
C22 0.0148(6) 0.0139(6) 0.0179(6) -0.0003(5) 0.0015(5) -0.0003(5)
C23 0.0213(7) 0.0158(6) 0.0211(7) -0.0019(5) 0.0034(5) 0.0011(5)
C24 0.0225(7) 0.0159(6) 0.0275(8) 0.0007(5) 0.0050(6) 0.0048(5)
C25 0.0188(7) 0.0162(6) 0.0243(7) 0.0047(5) 0.0027(5) 0.0042(5)
C26 0.0158(6) 0.0137(6) 0.0190(6) 0.0030(5) 0.0012(5) -0.0008(5)
C27 0.0182(6) 0.0184(6) 0.0199(6) -0.0033(5) -0.0018(5) 0.0018(5)
C271 0.0208(7) 0.0306(8) 0.0302(9) -0.0055(7) -0.0028(6) -0.0041(6)
C272 0.0303(9) 0.0253(7) 0.0205(7) 0.0012(6) -0.0027(6) -0.0002(6)
C28 0.0210(7) 0.0173(6) 0.0194(6) 0.0030(5) -0.0015(5) -0.0005(5)
C281 0.0216(8) 0.0415(10) 0.0243(8) 0.0022(7) -0.0029(6) -0.0024(7)
C282 0.0245(8) 0.0299(8) 0.0206(7) 0.0015(6) 0.0040(6) 0.0003(6)
O3 0.0109(4) 0.0134(4) 0.0177(4) 0.0006(3) 0.0003(3) -0.0014(3)
C31 0.0115(5) 0.0119(5) 0.0184(6) 0.0009(4) 0.0005(5) -0.0009(4)
C32 0.0123(5) 0.0151(5) 0.0185(6) -0.0001(5) 0.0013(4) -0.0010(5)
C33 0.0141(6) 0.0193(6) 0.0217(7) -0.0007(5) 0.0039(5) -0.0012(5)
C34 0.0142(6) 0.0200(7) 0.0280(8) -0.0002(6) 0.0026(5) -0.0049(5)
C35 0.0163(6) 0.0185(6) 0.0281(8) -0.0053(6) 0.0011(6) -0.0032(5)
C36 0.0135(6) 0.0164(6) 0.0208(6) -0.0035(5) 0.0003(5) 0.0000(5)
C37 0.0156(6) 0.0181(6) 0.0211(7) -0.0043(5) 0.0032(5) -0.0015(5)
C371 0.0266(8) 0.0196(7) 0.0324(9) -0.0054(6) 0.0035(7) 0.0033(6)
C372 0.0243(8) 0.0301(8) 0.0208(7) -0.0066(6) 0.0023(6) -0.0003(6)
C38 0.0171(7) 0.0231(7) 0.0249(7) -0.0085(6) 0.0033(6) -0.0002(5)
C381 0.0388(10) 0.0270(9) 0.0402(11) -0.0124(8) 0.0085(8) 0.0064(8)
C382 0.0302(9) 0.0504(12) 0.0251(9) -0.0029(8) 0.0063(7) 0.0072(9)
O4 0.0144(4) 0.0111(4) 0.0182(5) 0.0010(3) 0.0011(3) 0.0002(3)
C41 0.0159(6) 0.0105(5) 0.0173(6) 0.0002(4) 0.0005(5) 0.0006(4)
C42 0.0184(6) 0.0140(6) 0.0211(7) 0.0018(5) 0.0047(5) 0.0003(5)
C43 0.0256(7) 0.0158(6) 0.0219(7) 0.0040(5) 0.0038(6) 0.0011(5)
C44 0.0249(7) 0.0146(6) 0.0230(7) 0.0025(5) -0.0007(6) 0.0046(5)
C45 0.0194(7) 0.0149(6) 0.0235(7) -0.0014(5) 0.0012(5) 0.0048(5)
C46 0.0168(6) 0.0126(5) 0.0174(6) -0.0015(5) 0.0008(5) 0.0002(5)
C47 0.0220(7) 0.0188(7) 0.0325(8) 0.0077(6) 0.0114(6) 0.0034(6)
C471 0.0237(8) 0.0280(9) 0.0558(13) 0.0111(9) 0.0106(8) -0.0015(7)
C472 0.0426(11) 0.0253(8) 0.0354(10) 0.0066(7) 0.0224(8) 0.0068(7)
C48 0.0180(6) 0.0154(6) 0.0195(6) -0.0019(5) 0.0046(5) -0.0002(5)
C481 0.0183(7) 0.0242(7) 0.0291(8) -0.0007(6) 0.0058(6) -0.0004(6)
C482 0.0366(9) 0.0230(7) 0.0217(7) -0.0048(6) 0.0080(7) -0.0043(7)
N2A 0.0150(5) 0.0182(5) 0.0293(6) 0.0024(5) 0.0011(5) 0.0014(5)
C11A 0.0192(7) 0.0228(7) 0.0270(8) -0.0008(6) -0.0001(6) 0.0036(6)
C12A 0.0317(10) 0.0313(9) 0.0426(11) -0.0125(8) 0.0013(8) 0.0079(8)
C13A 0.0379(10) 0.0342(10) 0.0324(9) -0.0115(8) 0.0073(8) -0.0029(8)
C14A 0.0353(11) 0.0505(13) 0.0372(11) -0.0142(10) 0.0007(9) -0.0082(9)
C21A 0.0206(7) 0.0165(6) 0.0325(8) 0.0033(6) 0.0021(6) 0.0021(5)
C22A 0.0219(8) 0.0245(8) 0.0389(10) 0.0049(7) 0.0007(7) -0.0020(6)
C23A 0.0302(10) 0.0277(9) 0.0559(13) 0.0140(9) 0.0037(9) -0.0066(7)
C24A 0.0366(11) 0.0551(14) 0.0484(13) 0.0217(11) 0.0042(10) -0.0064(10)
C31A 0.0215(7) 0.0153(6) 0.0311(8) 0.0000(6) -0.0026(6) 0.0023(5)
C32A 0.0292(8) 0.0193(7) 0.0313(9) -0.0002(6) -0.0050(7) 0.0031(6)
C33A 0.0271(8) 0.0181(7) 0.0314(8) 0.0003(6) -0.0011(7) -0.0014(6)
C34A 0.0414(11) 0.0237(8) 0.0300(9) -0.0012(7) 0.0004(8) -0.0030(7)
C41A 0.0161(11) 0.0188(14) 0.0278(16) -0.0044(11) -0.0003(10) 0.0009(9)
C42A 0.0198(10) 0.0228(11) 0.0287(12) -0.0037(9) 0.0040(9) -0.0023(8)
C43A 0.0180(10) 0.0397(15) 0.0243(11) 0.0022(10) 0.0012(8) -0.0014(9)
C44A 0.0311(14) 0.071(2) 0.0261(14) -0.0035(13) 0.0027(11) 0.0197(14)
C45A 0.011(3) 0.026(5) 0.032(5) 0.003(4) 0.003(3) 0.000(3)
C46A 0.017(3) 0.022(3) 0.038(4) 0.006(3) 0.007(2) 0.003(2)
C47A 0.016(2) 0.025(3) 0.029(4) 0.002(3) 0.005(2) 0.003(2)
C48A 0.021(3) 0.028(3) 0.030(3) 0.003(2) 0.002(2) -0.003(2)
O1B 0.0268(6) 0.0225(5) 0.0248(6) -0.0035(4) 0.0025(5) -0.0001(5)
C2B 0.0342(9) 0.0219(7) 0.0291(8) -0.0038(6) 0.0052(7) 0.0016(7)
C3B 0.0465(12) 0.0282(9) 0.0283(9) 0.0023(7) 0.0045(8) -0.0001(8)
C4B 0.0456(12) 0.0394(11) 0.0266(9) -0.0047(8) -0.0016(8) -0.0054(9)
C5B 0.0293(9) 0.0264(8) 0.0281(8) -0.0083(7) 0.0073(7) -0.0035(7)
O1C 0.0359(7) 0.0341(7) 0.0251(6) 0.0041(5) -0.0030(5) -0.0064(6)
C2C 0.0328(9) 0.0362(10) 0.0275(8) -0.0010(7) 0.0055(7) -0.0020(8)
C3C 0.0305(11) 0.0764(19) 0.0693(18) 0.0450(15) -0.0090(11) -0.0099(12)
C4C 0.0340(10) 0.0335(10) 0.0329(10) 0.0037(8) 0.0039(8) -0.0021(8)
C5C 0.0325(10) 0.0349(10) 0.0321(9) 0.0040(8) -0.0029(8) -0.0073(8)

loop_
_atom_type_symbol
_atom_type_description
_atom_type_scat_dispersion_real
_atom_type_scat_dispersion_imag
_atom_type_scat_source
C C 0.0033 0.0016 'International Tables Vol C Tables 4.2.6.8 and 6.1.1.4'
H H 0.0000 0.0000 'International Tables Vol C Tables 4.2.6.8 and 6.1.1.4'
N N 0.0061 0.0033 'International Tables Vol C Tables 4.2.6.8 and 6.1.1.4'
O O 0.0106 0.0060 'International Tables Vol C Tables 4.2.6.8 and 6.1.1.4'
W W -0.8490 6.8722 'International Tables Vol C Tables 4.2.6.8 and 6.1.1.4'

loop_
_geom_angle_atom_site_label_1
_geom_angle_atom_site_label_2
_geom_angle_atom_site_label_3
_geom_angle
N1 W1 O1 104.27(5)
N1 W1 O3 104.37(5)
O1 W1 O3 151.34(4)
N1 W1 O4 104.56(5)
O1 W1 O4 86.10(4)
O3 W1 O4 85.78(4)
N1 W1 O2 103.92(5)
O1 W1 O2 87.30(4)
O3 W1 O2 86.88(4)
O4 W1 O2 151.52(4)
C11 O1 W1 136.25(9)
O1 C11 C16 117.96(12)
O1 C11 C12 120.85(13)
C16 C11 C12 121.13(13)
C13 C12 C11 117.87(13)
C13 C12 C17 119.73(13)
C11 C12 C17 122.39(13)
C14 C13 C12 122.00(14)
C14 C13 H13 119.0
C12 C13 H13 119.0
C13 C14 C15 119.16(14)
C13 C14 H14 120.4
C15 C14 H14 120.4
C14 C15 C16 121.43(14)
C14 C15 H15 119.3
C16 C15 H15 119.3
C15 C16 C11 118.30(13)
C15 C16 C18 120.39(13)
C11 C16 C18 121.27(12)
C12 C17 C172 112.08(13)
C12 C17 C171 111.59(13)
C172 C17 C171 109.39(13)
C12 C17 H17 107.9
C172 C17 H17 107.9
C171 C17 H17 107.9
C17 C171 H17A 109.5
C17 C171 H17B 109.5
H17A C171 H17B 109.5
C17 C171 H17C 109.5
H17A C171 H17C 109.5
H17B C171 H17C 109.5
C17 C172 H17D 109.5
C17 C172 H17E 109.5
H17D C172 H17E 109.5
C17 C172 H17F 109.5
H17D C172 H17F 109.5
H17E C172 H17F 109.5
C16 C18 C181 112.71(13)
C16 C18 C182 109.71(12)
C181 C18 C182 110.92(13)
C16 C18 H18 107.8
C181 C18 H18 107.8
C182 C18 H18 107.8
C18 C181 H18A 109.5
C18 C181 H18B 109.5
H18A C181 H18B 109.5
C18 C181 H18C 109.5
H18A C181 H18C 109.5
H18B C181 H18C 109.5
C18 C182 H18D 109.5
C18 C182 H18E 109.5
H18D C182 H18E 109.5
C18 C182 H18F 109.5
H18D C182 H18F 109.5
H18E C182 H18F 109.5
C21 O2 W1 132.37(9)
O2 C21 C22 121.04(12)
O2 C21 C26 117.86(12)
C22 C21 C26 121.06(13)
C23 C22 C21 117.93(13)
C23 C22 C27 119.29(13)
C21 C22 C27 122.77(13)
C24 C23 C22 121.79(14)
C24 C23 H23 119.1
C22 C23 H23 119.1
C23 C24 C25 119.46(14)
C23 C24 H24 120.3
C25 C24 H24 120.3
C24 C25 C26 121.14(14)
C24 C25 H25 119.4
C26 C25 H25 119.4
C25 C26 C21 118.41(14)
C25 C26 C28 121.80(13)
C21 C26 C28 119.76(13)
C22 C27 C272 111.37(13)
C22 C27 C271 111.07(13)
C272 C27 C271 110.03(13)
C22 C27 H27 108.1
C272 C27 H27 108.1
C271 C27 H27 108.1
C27 C271 H27A 109.5
C27 C271 H27B 109.5
H27A C271 H27B 109.5
C27 C271 H27C 109.5
H27A C271 H27C 109.5
H27B C271 H27C 109.5
C27 C272 H27D 109.5
C27 C272 H27E 109.5
H27D C272 H27E 109.5
C27 C272 H27F 109.5
H27D C272 H27F 109.5
H27E C272 H27F 109.5
C26 C28 C281 113.93(14)
C26 C28 C282 109.76(13)
C281 C28 C282 110.36(13)
C26 C28 H28 107.5
C281 C28 H28 107.5
C282 C28 H28 107.5
C28 C281 H28A 109.5
C28 C281 H28B 109.5
H28A C281 H28B 109.5
C28 C281 H28C 109.5
H28A C281 H28C 109.5
H28B C281 H28C 109.5
C28 C282 H28D 109.5
C28 C282 H28E 109.5
H28D C282 H28E 109.5
C28 C282 H28F 109.5
H28D C282 H28F 109.5
H28E C282 H28F 109.5
C31 O3 W1 132.35(9)
O3 C31 C32 120.71(12)
O3 C31 C36 118.40(13)
C32 C31 C36 120.88(13)
C33 C32 C31 118.08(13)
C33 C32 C37 119.20(13)
C31 C32 C37 122.70(12)
C34 C33 C32 121.68(14)
C34 C33 H33 119.2
C32 C33 H33 119.2
C35 C34 C33 119.31(14)
C35 C34 H34 120.3
C33 C34 H34 120.3
C34 C35 C36 121.46(14)
C34 C35 H35 119.3
C36 C35 H35 119.3
C35 C36 C31 118.46(14)
C35 C36 C38 120.51(13)
C31 C36 C38 121.01(13)
C32 C37 C372 112.13(13)
C32 C37 C371 110.58(13)
C372 C37 C371 110.44(13)
C32 C37 H37 107.8
C372 C37 H37 107.8
C371 C37 H37 107.8
C37 C371 H37A 109.5
C37 C371 H37B 109.5
H37A C371 H37B 109.5
C37 C371 H37C 109.5
H37A C371 H37C 109.5
H37B C371 H37C 109.5
C37 C372 H37D 109.5
C37 C372 H37E 109.5
H37D C372 H37E 109.5
C37 C372 H37F 109.5
H37D C372 H37F 109.5
H37E C372 H37F 109.5
C36 C38 C381 112.96(15)
C36 C38 C382 110.46(14)
C381 C38 C382 110.60(15)
C36 C38 H38 107.5
C381 C38 H38 107.5
C382 C38 H38 107.5
C38 C381 H38A 109.5
C38 C381 H38B 109.5
H38A C381 H38B 109.5
C38 C381 H38C 109.5
H38A C381 H38C 109.5
H38B C381 H38C 109.5
C38 C382 H38D 109.5
C38 C382 H38E 109.5
H38D C382 H38E 109.5
C38 C382 H38F 109.5
H38D C382 H38F 109.5
H38E C382 H38F 109.5
C41 O4 W1 132.58(9)
O4 C41 C46 118.86(13)
O4 C41 C42 120.56(13)
C46 C41 C42 120.53(13)
C43 C42 C41 118.06(14)
C43 C42 C47 119.41(14)
C41 C42 C47 122.52(13)
C44 C43 C42 121.83(15)
C44 C43 H43 119.1
C42 C43 H43 119.1
C43 C44 C45 119.35(14)
C43 C44 H44 120.3
C45 C44 H44 120.3
C44 C45 C46 121.42(14)
C44 C45 H45 119.3
C46 C45 H45 119.3
C45 C46 C41 118.66(14)
C45 C46 C48 120.06(13)
C41 C46 C48 121.26(13)
C42 C47 C472 111.52(15)
C42 C47 C471 111.04(14)
C472 C47 C471 110.20(15)
C42 C47 H47 108.0
C472 C47 H47 108.0
C471 C47 H47 108.0
C47 C471 H47A 109.5
C47 C471 H47B 109.5
H47A C471 H47B 109.5
C47 C471 H47C 109.5
H47A C471 H47C 109.5
H47B C471 H47C 109.5
C47 C472 H47D 109.5
C47 C472 H47E 109.5
H47D C472 H47E 109.5
C47 C472 H47F 109.5
H47D C472 H47F 109.5
H47E C472 H47F 109.5
C46 C48 C482 110.29(12)
C46 C48 C481 113.22(13)
C482 C48 C481 109.99(13)
C46 C48 H48 107.7
C482 C48 H48 107.7
C481 C48 H48 107.7
C48 C481 H48A 109.5
C48 C481 H48B 109.5
H48A C481 H48B 109.5
C48 C481 H48C 109.5
H48A C481 H48C 109.5
H48B C481 H48C 109.5
C48 C482 H48D 109.5
C48 C482 H48E 109.5
H48D C482 H48E 109.5
C48 C482 H48F 109.5
H48D C482 H48F 109.5
H48E C482 H48F 109.5
C31A N2A C41A 107.27(19)
C31A N2A C21A 110.73(13)
C41A N2A C21A 107.5(2)
C31A N2A C11A 107.45(12)
C41A N2A C11A 112.7(2)
C21A N2A C11A 111.13(13)
C31A N2A C45A 119.3(5)
C21A N2A C45A 103.9(5)
C11A N2A C45A 104.1(6)
C12A C11A N2A 115.07(14)
C12A C11A H11A 108.5
N2A C11A H11A 108.5
C12A C11A H11B 108.5
N2A C11A H11B 108.5
H11A C11A H11B 107.5
C11A C12A C13A 111.39(16)
C11A C12A H12A 109.4
C13A C12A H12A 109.4
C11A C12A H12B 109.4
C13A C12A H12B 109.4
H12A C12A H12B 108.0
C14A C13A C12A 115.30(18)
C14A C13A H13A 108.4
C12A C13A H13A 108.4
C14A C13A H13B 108.4
C12A C13A H13B 108.4
H13A C13A H13B 107.5
C13A C14A H14A 109.5
C13A C14A H14B 109.5
H14A C14A H14B 109.5
C13A C14A H14C 109.5
H14A C14A H14C 109.5
H14B C14A H14C 109.5
C22A C21A N2A 115.13(13)
C22A C21A H21A 108.5
N2A C21A H21A 108.5
C22A C21A H21B 108.5
N2A C21A H21B 108.5
H21A C21A H21B 107.5
C21A C22A C23A 109.50(15)
C21A C22A H22A 109.8
C23A C22A H22A 109.8
C21A C22A H22B 109.8
C23A C22A H22B 109.8
H22A C22A H22B 108.2
C24A C23A C22A 112.41(18)
C24A C23A H23A 109.1
C22A C23A H23A 109.1
C24A C23A H23B 109.1
C22A C23A H23B 109.1
H23A C23A H23B 107.9
C23A C24A H24A 109.5
C23A C24A H24B 109.5
H24A C24A H24B 109.5
C23A C24A H24C 109.5
H24A C24A H24C 109.5
H24B C24A H24C 109.5
N2A C31A C32A 115.32(13)
N2A C31A H31A 108.4
C32A C31A H31A 108.4
N2A C31A H31B 108.4
C32A C31A H31B 108.4
H31A C31A H31B 107.5
C31A C32A C33A 110.80(14)
C31A C32A H32A 109.5
C33A C32A H32A 109.5
C31A C32A H32B 109.5
C33A C32A H32B 109.5
H32A C32A H32B 108.1
C32A C33A C34A 111.48(15)
C32A C33A H33A 109.3
C34A C33A H33A 109.3
C32A C33A H33B 109.3
C34A C33A H33B 109.3
H33A C33A H33B 108.0
C33A C34A H34A 109.5
C33A C34A H34B 109.5
H34A C34A H34B 109.5
C33A C34A H34C 109.5
H34A C34A H34C 109.5
H34B C34A H34C 109.5
N2A C41A C42A 115.0(3)
N2A C41A H41A 108.5
C42A C41A H41A 108.5
N2A C41A H41B 108.5
C42A C41A H41B 108.5
H41A C41A H41B 107.5
C41A C42A C43A 110.6(3)
C41A C42A H42A 109.5
C43A C42A H42A 109.5
C41A C42A H42B 109.5
C43A C42A H42B 109.5
H42A C42A H42B 108.1
C44A C43A C42A 113.6(2)
C44A C43A H43A 108.8
C42A C43A H43A 108.8
C44A C43A H43B 108.8
C42A C43A H43B 108.8
H43A C43A H43B 107.7
C43A C44A H44A 109.5
C43A C44A H44B 109.5
H44A C44A H44B 109.5
C43A C44A H44C 109.5
H44A C44A H44C 109.5
H44B C44A H44C 109.5
C46A C45A N2A 115.8(9)
C46A C45A H45A 108.3
N2A C45A H45A 108.3
C46A C45A H45B 108.3
N2A C45A H45B 108.3
H45A C45A H45B 107.4
C45A C46A C47A 110.9(6)
C45A C46A H46A 109.5
C47A C46A H46A 109.5
C45A C46A H46B 109.5
C47A C46A H46B 109.5
H46A C46A H46B 108.0
C48A C47A C46A 112.6(5)
C48A C47A H47G 109.1
C46A C47A H47G 109.1
C48A C47A H47H 109.1
C46A C47A H47H 109.1
H47G C47A H47H 107.8
C47A C48A H48G 109.5
C47A C48A H48H 109.5
H48G C48A H48H 109.5
C47A C48A H48I 109.5
H48G C48A H48I 109.5
H48H C48A H48I 109.5
C2B O1B C5B 108.80(14)
O1B C2B C3B 105.59(14)
O1B C2B H2B1 110.6
C3B C2B H2B1 110.6
O1B C2B H2B2 110.6
C3B C2B H2B2 110.6
H2B1 C2B H2B2 108.8
C2B C3B C4B 100.84(16)
C2B C3B H3B1 111.6
C4B C3B H3B1 111.6
C2B C3B H3B2 111.6
C4B C3B H3B2 111.6
H3B1 C3B H3B2 109.4
C5B C4B C3B 102.65(16)
C5B C4B H4B1 111.2
C3B C4B H4B1 111.2
C5B C4B H4B2 111.2
C3B C4B H4B2 111.2
H4B1 C4B H4B2 109.1
O1B C5B C4B 107.12(15)
O1B C5B H5B1 110.3
C4B C5B H5B1 110.3
O1B C5B H5B2 110.3
C4B C5B H5B2 110.3
H5B1 C5B H5B2 108.5
C5C O1C C2C 105.89(14)
O1C C2C C3C 106.75(17)
O1C C2C H2C1 110.4
C3C C2C H2C1 110.4
O1C C2C H2C2 110.4
C3C C2C H2C2 110.4
H2C1 C2C H2C2 108.6
C4C C3C C2C 105.19(18)
C4C C3C H3C1 110.7
C2C C3C H3C1 110.7
C4C C3C H3C2 110.7
C2C C3C H3C2 110.7
H3C1 C3C H3C2 108.8
C3C C4C C5C 103.57(18)
C3C C4C H4C1 111.0
C5C C4C H4C1 111.0
C3C C4C H4C2 111.0
C5C C4C H4C2 111.0
H4C1 C4C H4C2 109.0
O1C C5C C4C 105.81(15)
O1C C5C H5C1 110.6
C4C C5C H5C1 110.6
O1C C5C H5C2 110.6
C4C C5C H5C2 110.6
H5C1 C5C H5C2 108.7

loop_
_geom_bond_atom_site_label_1
_geom_bond_atom_site_label_2
_geom_bond_distance
W1 N1 1.6747(13)
W1 O1 1.9574(10)
W1 O3 1.9640(10)
W1 O4 1.9667(10)
W1 O2 1.9709(10)
O1 C11 1.3568(16)
C11 C16 1.406(2)
C11 C12 1.411(2)
C12 C13 1.394(2)
C12 C17 1.511(2)
C13 C14 1.385(2)
C13 H13 0.9500
C14 C15 1.387(2)
C14 H14 0.9500
C15 C16 1.397(2)
C15 H15 0.9500
C16 C18 1.516(2)
C17 C172 1.526(2)
C17 C171 1.540(2)
C17 H17 1.0000
C171 H17A 0.9800
C171 H17B 0.9800
C171 H17C 0.9800
C172 H17D 0.9800
C172 H17E 0.9800
C172 H17F 0.9800
C18 C181 1.529(2)
C18 C182 1.531(2)
C18 H18 1.0000
C181 H18A 0.9800
C181 H18B 0.9800
C181 H18C 0.9800
C182 H18D 0.9800
C182 H18E 0.9800
C182 H18F 0.9800
O2 C21 1.3588(17)
C21 C22 1.407(2)
C21 C26 1.408(2)
C22 C23 1.394(2)
C22 C27 1.516(2)
C23 C24 1.383(2)
C23 H23 0.9500
C24 C25 1.386(2)
C24 H24 0.9500
C25 C26 1.395(2)
C25 H25 0.9500
C26 C28 1.517(2)
C27 C272 1.531(2)
C27 C271 1.535(2)
C27 H27 1.0000
C271 H27A 0.9800
C271 H27B 0.9800
C271 H27C 0.9800
C272 H27D 0.9800
C272 H27E 0.9800
C272 H27F 0.9800
C28 C281 1.529(2)
C28 C282 1.533(2)
C28 H28 1.0000
C281 H28A 0.9800
C281 H28B 0.9800
C281 H28C 0.9800
C282 H28D 0.9800
C282 H28E 0.9800
C282 H28F 0.9800
O3 C31 1.3574(17)
C31 C32 1.408(2)
C31 C36 1.410(2)
C32 C33 1.390(2)
C32 C37 1.515(2)
C33 C34 1.388(2)
C33 H33 0.9500
C34 C35 1.383(2)
C34 H34 0.9500
C35 C36 1.389(2)
C35 H35 0.9500
C36 C38 1.517(2)
C37 C372 1.532(2)
C37 C371 1.535(2)
C37 H37 1.0000
C371 H37A 0.9800
C371 H37B 0.9800
C371 H37C 0.9800
C372 H37D 0.9800
C372 H37E 0.9800
C372 H37F 0.9800
C38 C381 1.522(2)
C38 C382 1.525(3)
C38 H38 1.0000
C381 H38A 0.9800
C381 H38B 0.9800
C381 H38C 0.9800
C382 H38D 0.9800
C382 H38E 0.9800
C382 H38F 0.9800
O4 C41 1.3568(17)
C41 C46 1.408(2)
C41 C42 1.412(2)
C42 C43 1.396(2)
C42 C47 1.513(2)
C43 C44 1.379(2)
C43 H43 0.9500
C44 C45 1.383(2)
C44 H44 0.9500
C45 C46 1.392(2)
C45 H45 0.9500
C46 C48 1.517(2)
C47 C472 1.530(3)
C47 C471 1.532(3)
C47 H47 1.0000
C471 H47A 0.9800
C471 H47B 0.9800
C471 H47C 0.9800
C472 H47D 0.9800
C472 H47E 0.9800
C472 H47F 0.9800
C48 C482 1.528(2)
C48 C481 1.531(2)
C48 H48 1.0000
C481 H48A 0.9800
C481 H48B 0.9800
C481 H48C 0.9800
C482 H48D 0.9800
C482 H48E 0.9800
C482 H48F 0.9800
N2A C31A 1.517(2)
N2A C41A 1.518(4)
N2A C21A 1.518(2)
N2A C11A 1.523(2)
N2A C45A 1.540(10)
C11A C12A 1.518(2)
C11A H11A 0.9900
C11A H11B 0.9900
C12A C13A 1.523(3)
C12A H12A 0.9900
C12A H12B 0.9900
C13A C14A 1.505(3)
C13A H13A 0.9900
C13A H13B 0.9900
C14A H14A 0.9800
C14A H14B 0.9800
C14A H14C 0.9800
C21A C22A 1.517(2)
C21A H21A 0.9900
C21A H21B 0.9900
C22A C23A 1.532(3)
C22A H22A 0.9900
C22A H22B 0.9900
C23A C24A 1.513(3)
C23A H23A 0.9900
C23A H23B 0.9900
C24A H24A 0.9800
C24A H24B 0.9800
C24A H24C 0.9800
C31A C32A 1.520(2)
C31A H31A 0.9900
C31A H31B 0.9900
C32A C33A 1.521(2)
C32A H32A 0.9900
C32A H32B 0.9900
C33A C34A 1.522(3)
C33A H33A 0.9900
C33A H33B 0.9900
C34A H34A 0.9800
C34A H34B 0.9800
C34A H34C 0.9800
C41A C42A 1.524(5)
C41A H41A 0.9900
C41A H41B 0.9900
C42A C43A 1.527(3)
C42A H42A 0.9900
C42A H42B 0.9900
C43A C44A 1.518(4)
C43A H43A 0.9900
C43A H43B 0.9900
C44A H44A 0.9800
C44A H44B 0.9800
C44A H44C 0.9800
C45A C46A 1.520(11)
C45A H45A 0.9900
C45A H45B 0.9900
C46A C47A 1.531(8)
C46A H46A 0.9900
C46A H46B 0.9900
C47A C48A 1.516(8)
C47A H47G 0.9900
C47A H47H 0.9900
C48A H48G 0.9800
C48A H48H 0.9800
C48A H48I 0.9800
O1B C2B 1.429(2)
O1B C5B 1.435(2)
C2B C3B 1.510(3)
C2B H2B1 0.9900
C2B H2B2 0.9900
C3B C4B 1.527(3)
C3B H3B1 0.9900
C3B H3B2 0.9900
C4B C5B 1.509(3)
C4B H4B1 0.9900
C4B H4B2 0.9900
C5B H5B1 0.9900
C5B H5B2 0.9900
O1C C5C 1.423(2)
O1C C2C 1.428(2)
C2C C3C 1.520(3)
C2C H2C1 0.9900
C2C H2C2 0.9900
C3C C4C 1.506(3)
C3C H3C1 0.9900
C3C H3C2 0.9900
C4C C5C 1.515(3)
C4C H4C1 0.9900
C4C H4C2 0.9900
C5C H5C1 0.9900
C5C H5C2 0.9900
